data_7018226
loop_
_publ_author_name
'Knight, Fergus R.'
'Athukorala Arachchige, Kasun S.'
'Randall, Rebecca A. M.'
'B\"uhl, Michael'
'Slawin, Alexandra M. Z.'
'Woollins, J. Derek'

_publ_section_title
;
 Exploring hypervalency and three-centre, four-electron bonding
 interactions: Reactions of acenaphthene chalcogen donors and dihalogen
 acceptors.
;
_journal_issue 11
_journal_name_full 'Dalton transactions (Cambridge, England : 2003)'
_journal_page_first 3154
_journal_page_last 3165
_journal_paper_doi 10.1039/c2dt12031c
_journal_volume 41
_journal_year 2012
_chemical_formula_moiety 'C24 H18 Br6 Se2'
_chemical_formula_sum 'C24 H18 Br6 Se2'
_chemical_formula_weight 943.75
_space_group_IT_number 2
_symmetry_cell_setting triclinic
_symmetry_Int_Tables_number 2
_symmetry_space_group_name_Hall '-P 1'
_symmetry_space_group_name_H-M 'P -1'
_atom_sites_solution_hydrogens geom
_atom_sites_solution_primary direct
_atom_sites_solution_secondary difmap
_cell_angle_alpha 106.223(7)
_cell_angle_beta 91.894(8)
_cell_angle_gamma 108.294(9)
_cell_formula_units_Z 2
_cell_length_a 10.870(5)
_cell_length_b 11.404(6)
_cell_length_c 11.938(6)
_cell_measurement_reflns_used 4841
_cell_measurement_temperature 125
_cell_measurement_theta_max 26.37
_cell_measurement_theta_min 1.79
_cell_volume 1337.2(12)
_computing_cell_refinement 'CrystalClear-SM Expert 2.0 r5'
_computing_data_collection 'CrystalClear-SM Expert 2.0 r5 (Rigaku, 2010)'
_computing_data_reduction 'CrystalClear-SM Expert 2.0 r5'
_computing_molecular_graphics 'CrystalStructure 4.0'
_computing_publication_material 'CrystalStructure 4.0 (Rigaku, 2010)'
_computing_structure_refinement 'SHELXL97 (Sheldrick, 2008)'
_computing_structure_solution 'SHELXS97 (Sheldrick, 2008)'
_diffrn_ambient_temperature 125
_diffrn_detector_area_resol_mean 28.944
_diffrn_measured_fraction_theta_full 0.978
_diffrn_measured_fraction_theta_max 0.978
_diffrn_measurement_device_type 'Rigaku Saturn724'
_diffrn_measurement_method \w
_diffrn_radiation_type 'Mo K\a'
_diffrn_radiation_wavelength 0.71075
_diffrn_reflns_av_R_equivalents 0.0849
_diffrn_reflns_limit_h_max 13
_diffrn_reflns_limit_h_min -12
_diffrn_reflns_limit_k_max 14
_diffrn_reflns_limit_k_min -14
_diffrn_reflns_limit_l_max 14
_diffrn_reflns_limit_l_min -12
_diffrn_reflns_number 11213
_diffrn_reflns_theta_full 26.38
_diffrn_reflns_theta_max 26.38
_diffrn_standards_number 0
_exptl_absorpt_coefficient_mu 11.769
_exptl_absorpt_correction_T_max 0.703
_exptl_absorpt_correction_T_min 0.348
_exptl_absorpt_correction_type multi-scan
_exptl_absorpt_process_details 'REQAB (Rigaku, 1998)'
_exptl_crystal_colour orange
_exptl_crystal_density_diffrn 2.344
_exptl_crystal_density_method 'not measured'
_exptl_crystal_description chip
_exptl_crystal_F_000 880.00
_exptl_crystal_size_max 0.150
_exptl_crystal_size_mid 0.060
_exptl_crystal_size_min 0.030
_refine_diff_density_max 2.460
_refine_diff_density_min -2.400
_refine_ls_extinction_method none
_refine_ls_goodness_of_fit_ref 1.203
_refine_ls_hydrogen_treatment constr
_refine_ls_number_parameters 289
_refine_ls_number_reflns 5355
_refine_ls_number_restraints 0
_refine_ls_R_factor_all 0.1470
_refine_ls_R_factor_gt 0.1066
_refine_ls_shift/su_max 0.000
_refine_ls_structure_factor_coef Fsqd
_refine_ls_weighting_details 'w = 1/[\s^2^(Fo^2^)+(0.1594P)^2^+13.3638P] where P=(Fo^2^+2Fc^2^)/3'
_refine_ls_weighting_scheme calc
_refine_ls_wR_factor_ref 0.3337
_reflns_number_gt 3993
_reflns_number_total 5355
_reflns_threshold_expression F^2^>2.0\s(F^2^)
_cod_data_source_file c2dt12031c.txt
_cod_data_source_block Ferg99-1
_cod_original_cell_volume 1337.3(11)
_cod_database_code 7018226

loop_
_symmetry_equiv_pos_site_id
_symmetry_equiv_pos_as_xyz
1 +X,+Y,+Z
2 -X,-Y,-Z

loop_
_atom_site_label
_atom_site_type_symbol
_atom_site_fract_x
_atom_site_fract_y
_atom_site_fract_z
_atom_site_U_iso_or_equiv
_atom_site_adp_type
_atom_site_occupancy
_atom_site_symmetry_multiplicity
_atom_site_calc_flag
_atom_site_refinement_flags
Br1 Br 0.2890(3) 0.6472(2) 0.8238(2) 0.0476(6) Uani 1.0 2 d .
Br2 Br -0.35151(19) 0.8619(2) 0.81853(18) 0.0400(6) Uani 1.0 2 d .
Br3 Br -0.25060(17) 0.70127(18) 0.85105(15) 0.0327(5) Uani 1.0 2 d .
Br4 Br -0.1411(2) 0.5426(2) 0.88872(16) 0.0407(6) Uani 1.0 2 d .
Br5 Br -0.5033(2) 0.2930(3) 0.41994(19) 0.0456(6) Uani 1.0 2 d .
Br6 Br -0.3890(3) 0.4236(3) 0.6045(2) 0.0550(7) Uani 1.0 2 d .
Se1 Se 0.12814(17) 0.43835(17) 0.81928(15) 0.0290(5) Uani 1.0 2 d .
Se2 Se -0.06919(16) 0.22210(18) 0.84185(15) 0.0295(5) Uani 1.0 2 d .
C1 C 0.2459(18) 0.3414(18) 0.8351(15) 0.030(4) Uani 1.0 2 d .
C2 C 0.3783(18) 0.4007(19) 0.8447(15) 0.034(5) Uani 1.0 2 d .
C3 C 0.4665(19) 0.334(3) 0.857(2) 0.048(6) Uani 1.0 2 d .
C4 C 0.4219(18) 0.2125(19) 0.8580(15) 0.032(4) Uani 1.0 2 d .
C5 C 0.2808(16) 0.1481(16) 0.8519(15) 0.024(4) Uani 1.0 2 d .
C6 C 0.2469(19) 0.0249(17) 0.8610(16) 0.031(4) Uani 1.0 2 d .
C7 C 0.1235(18) -0.0406(18) 0.8662(17) 0.035(5) Uani 1.0 2 d .
C8 C 0.0250(16) 0.0198(16) 0.8563(15) 0.025(4) Uani 1.0 2 d .
C9 C 0.0614(17) 0.1441(16) 0.8441(14) 0.025(4) Uani 1.0 2 d .
C10 C 0.1888(17) 0.2166(17) 0.8419(16) 0.029(4) Uani 1.0 2 d .
C11 C 0.4872(17) 0.118(2) 0.8764(19) 0.037(5) Uani 1.0 2 d .
C12 C 0.3721(18) -0.012(2) 0.8640(17) 0.037(5) Uani 1.0 2 d .
C13 C 0.0875(18) 0.3799(19) 0.6484(18) 0.034(4) Uani 1.0 2 d .
C14 C -0.0313(15) 0.3810(17) 0.6037(15) 0.026(4) Uani 1.0 2 d .
C15 C -0.069(3) 0.3377(19) 0.4825(17) 0.040(5) Uani 1.0 2 d .
C16 C 0.0192(19) 0.3018(17) 0.4083(15) 0.034(5) Uani 1.0 2 d .
C17 C 0.1328(19) 0.300(2) 0.4539(18) 0.040(5) Uani 1.0 2 d .
C18 C 0.1739(19) 0.342(2) 0.5777(19) 0.042(5) Uani 1.0 2 d .
C19 C -0.1613(14) 0.1316(15) 0.6827(16) 0.024(4) Uani 1.0 2 d .
C20 C -0.122(2) 0.046(3) 0.6046(17) 0.047(6) Uani 1.0 2 d .
C21 C -0.197(2) -0.018(3) 0.4936(19) 0.045(5) Uani 1.0 2 d .
C22 C -0.3066(19) 0.014(3) 0.468(2) 0.046(6) Uani 1.0 2 d .
C23 C -0.3415(15) 0.1055(17) 0.5497(17) 0.029(4) Uani 1.0 2 d .
C24 C -0.2719(18) 0.1611(19) 0.6617(17) 0.035(5) Uani 1.0 2 d .
H2 H 0.4119 0.4879 0.8434 0.0411 Uiso 1.0 2 calc R
H3 H 0.5580 0.3769 0.8639 0.0579 Uiso 1.0 2 calc R
H7 H 0.1000 -0.1244 0.8760 0.0425 Uiso 1.0 2 calc R
H8 H -0.0643 -0.0256 0.8582 0.0305 Uiso 1.0 2 calc R
H11A H 0.5388 0.1513 0.9555 0.0444 Uiso 1.0 2 calc R
H11B H 0.5460 0.1034 0.8164 0.0444 Uiso 1.0 2 calc R
H12A H 0.3706 -0.0800 0.7907 0.0439 Uiso 1.0 2 calc R
H12B H 0.3810 -0.0440 0.9319 0.0439 Uiso 1.0 2 calc R
H14 H -0.0868 0.4112 0.6556 0.0310 Uiso 1.0 2 calc R
H15 H -0.1528 0.3327 0.4508 0.0482 Uiso 1.0 2 calc R
H16 H -0.0016 0.2787 0.3254 0.0410 Uiso 1.0 2 calc R
H17 H 0.1879 0.2694 0.4019 0.0481 Uiso 1.0 2 calc R
H18 H 0.2563 0.3446 0.6091 0.0501 Uiso 1.0 2 calc R
H20 H -0.0447 0.0296 0.6236 0.0559 Uiso 1.0 2 calc R
H21 H -0.1742 -0.0821 0.4370 0.0535 Uiso 1.0 2 calc R
H22 H -0.3575 -0.0274 0.3930 0.0550 Uiso 1.0 2 calc R
H23 H -0.4129 0.1303 0.5296 0.0351 Uiso 1.0 2 calc R
H24 H -0.2995 0.2178 0.7221 0.0423 Uiso 1.0 2 calc R

loop_
_atom_site_aniso_label
_atom_site_aniso_U_11
_atom_site_aniso_U_22
_atom_site_aniso_U_33
_atom_site_aniso_U_12
_atom_site_aniso_U_13
_atom_site_aniso_U_23
Br1 0.0553(13) 0.0304(11) 0.0514(13) 0.0073(9) -0.0009(10) 0.0126(10)
Br2 0.0388(11) 0.0425(12) 0.0393(11) 0.0173(9) -0.0036(8) 0.0103(9)
Br3 0.0347(10) 0.0405(11) 0.0233(9) 0.0169(8) 0.0002(7) 0.0060(8)
Br4 0.0499(12) 0.0484(12) 0.0299(10) 0.0315(10) 0.0027(8) 0.0047(9)
Br5 0.0451(12) 0.0565(14) 0.0449(12) 0.0281(11) 0.0049(9) 0.0179(10)
Br6 0.0635(15) 0.0593(15) 0.0426(13) 0.0280(12) 0.0019(11) 0.0083(11)
Se1 0.0396(10) 0.0261(10) 0.0241(9) 0.0162(8) 0.0032(7) 0.0062(7)
Se2 0.0297(9) 0.0341(10) 0.0264(9) 0.0144(8) 0.0034(7) 0.0077(8)
C1 0.037(10) 0.038(10) 0.025(9) 0.029(9) 0.005(7) 0.004(8)
C2 0.042(11) 0.030(10) 0.016(9) 0.001(8) -0.003(8) -0.003(7)
C3 0.024(10) 0.072(16) 0.073(16) 0.020(10) 0.019(10) 0.054(14)
C4 0.038(10) 0.035(10) 0.016(8) 0.004(8) -0.001(7) 0.007(8)
C5 0.030(9) 0.022(9) 0.025(9) 0.012(7) 0.005(7) 0.013(7)
C6 0.045(11) 0.024(9) 0.027(9) 0.018(8) -0.005(8) 0.007(8)
C7 0.040(11) 0.030(10) 0.048(12) 0.027(9) -0.008(9) 0.015(9)
C8 0.021(8) 0.023(9) 0.026(9) 0.006(7) -0.010(7) 0.001(7)
C9 0.039(10) 0.022(9) 0.021(8) 0.022(8) 0.010(7) 0.003(7)
C10 0.032(9) 0.030(10) 0.030(9) 0.016(8) 0.009(7) 0.010(8)
C11 0.022(9) 0.046(12) 0.054(12) 0.016(8) 0.002(8) 0.027(10)
C12 0.034(10) 0.043(12) 0.032(10) 0.019(9) -0.008(8) 0.005(9)
C13 0.037(10) 0.034(10) 0.041(11) 0.020(9) 0.013(8) 0.014(9)
C14 0.017(8) 0.035(10) 0.023(9) 0.010(7) 0.002(6) 0.005(8)
C15 0.057(13) 0.027(10) 0.034(11) 0.012(9) -0.000(9) 0.007(9)
C16 0.050(11) 0.022(9) 0.016(9) 0.009(8) 0.002(8) -0.012(7)
C17 0.039(11) 0.036(11) 0.037(11) 0.002(9) 0.001(9) 0.011(9)
C18 0.034(10) 0.050(13) 0.044(12) 0.022(10) 0.017(9) 0.010(10)
C19 0.014(7) 0.016(8) 0.047(11) 0.002(6) -0.000(7) 0.019(8)
C20 0.048(12) 0.059(14) 0.027(10) 0.024(11) -0.005(9) -0.001(10)
C21 0.044(12) 0.057(14) 0.039(12) 0.025(11) 0.006(9) 0.015(11)
C22 0.031(10) 0.053(14) 0.062(14) 0.029(10) -0.000(10) 0.014(11)
C23 0.008(7) 0.034(10) 0.055(12) 0.006(7) 0.002(7) 0.029(9)
C24 0.039(11) 0.035(11) 0.034(11) 0.018(9) 0.006(8) 0.008(9)

loop_
_atom_type_symbol
_atom_type_description
_atom_type_scat_dispersion_real
_atom_type_scat_dispersion_imag
_atom_type_scat_source
C C 0.0033 0.0016
;
International Tables for Crystallography
(1992, Vol. C, Tables 4.2.6.8 and 6.1.1.4)
;
H H 0.0000 0.0000
;
International Tables for Crystallography
(1992, Vol. C, Table 6.1.1.4)
;
Br Br -0.2901 2.4595
;
International Tables for Crystallography
(1992, Vol. C, Tables 4.2.6.8 and 6.1.1.4)
;
Se Se -0.0929 2.2259
;
International Tables for Crystallography
(1992, Vol. C, Tables 4.2.6.8 and 6.1.1.4)
;

loop_
_geom_angle_atom_site_label_1
_geom_angle_atom_site_label_2
_geom_angle_atom_site_label_3
_geom_angle
_geom_angle_publ_flag
Br2 Br3 Br4 178.19(9) yes
Br1 Se1 Se2 171.42(11) yes
Br1 Se1 C1 100.2(5) yes
Br1 Se1 C13 93.5(6) yes
Se2 Se1 C1 84.9(6) yes
Se2 Se1 C13 92.6(6) yes
C1 Se1 C13 99.1(9) yes
Se1 Se2 C9 87.1(5) yes
Se1 Se2 C19 104.3(6) yes
C9 Se2 C19 101.6(7) yes
Se1 C1 C2 119.5(16) yes
Se1 C1 C10 117.2(14) yes
C2 C1 C10 123(2) yes
C1 C2 C3 121(2) yes
C2 C3 C4 120.4(18) yes
C3 C4 C5 120(2) yes
C3 C4 C11 133.7(18) yes
C5 C4 C11 106.4(16) yes
C4 C5 C6 114.3(19) yes
C4 C5 C10 120.5(17) yes
C6 C5 C10 125.2(16) yes
C5 C6 C7 121(2) yes
C5 C6 C12 108.3(16) yes
C7 C6 C12 131(2) yes
C6 C7 C8 118.1(19) yes
C7 C8 C9 120.3(15) yes
Se2 C9 C8 118.5(13) yes
Se2 C9 C10 118.1(15) yes
C8 C9 C10 123.3(19) yes
C1 C10 C5 115.0(16) yes
C1 C10 C9 132(2) yes
C5 C10 C9 112.6(17) yes
C4 C11 C12 105.5(15) yes
C6 C12 C11 104.5(18) yes
Se1 C13 C14 116.3(14) yes
Se1 C13 C18 121.1(16) yes
C14 C13 C18 122.7(19) yes
C13 C14 C15 120.0(18) yes
C14 C15 C16 118(2) yes
C15 C16 C17 120.4(18) yes
C16 C17 C18 123(2) yes
C13 C18 C17 116(2) yes
Se2 C19 C20 122.3(15) yes
Se2 C19 C24 113.4(13) yes
C20 C19 C24 124.3(17) yes
C19 C20 C21 118(3) yes
C20 C21 C22 119(3) yes
C21 C22 C23 121.2(19) yes
C22 C23 C24 119(2) yes
C19 C24 C23 117.8(18) yes
C1 C2 H2 119.466 no
C3 C2 H2 119.476 no
C2 C3 H3 119.778 no
C4 C3 H3 119.778 no
C6 C7 H7 120.966 no
C8 C7 H7 120.971 no
C7 C8 H8 119.828 no
C9 C8 H8 119.828 no
C4 C11 H11A 110.631 no
C4 C11 H11B 110.628 no
C12 C11 H11A 110.639 no
C12 C11 H11B 110.633 no
H11A C11 H11B 108.766 no
C6 C12 H12A 110.844 no
C6 C12 H12B 110.841 no
C11 C12 H12A 110.849 no
C11 C12 H12B 110.839 no
H12A C12 H12B 108.890 no
C13 C14 H14 120.029 no
C15 C14 H14 120.021 no
C14 C15 H15 120.874 no
C16 C15 H15 120.867 no
C15 C16 H16 119.812 no
C17 C16 H16 119.809 no
C16 C17 H17 118.720 no
C18 C17 H17 118.725 no
C13 C18 H18 122.007 no
C17 C18 H18 122.006 no
C19 C20 H20 120.828 no
C21 C20 H20 120.833 no
C20 C21 H21 120.723 no
C22 C21 H21 120.732 no
C21 C22 H22 119.384 no
C23 C22 H22 119.379 no
C22 C23 H23 120.267 no
C24 C23 H23 120.264 no
C19 C24 H24 121.090 no
C23 C24 H24 121.084 no

loop_
_geom_bond_atom_site_label_1
_geom_bond_atom_site_label_2
_geom_bond_distance
_geom_bond_publ_flag
Br1 Se1 2.458(3) yes
Br2 Br3 2.518(4) yes
Br3 Br4 2.582(4) yes
Br5 Br6 2.332(3) yes
Se1 Se2 2.801(3) yes
Se1 C1 1.97(3) yes
Se1 C13 1.95(2) yes
Se2 C9 1.90(2) yes
Se2 C19 1.952(17) yes
C1 C2 1.37(3) yes
C1 C10 1.39(3) yes
C2 C3 1.43(4) yes
C3 C4 1.32(4) yes
C4 C5 1.47(3) yes
C4 C11 1.53(4) yes
C5 C6 1.37(3) yes
C5 C10 1.47(3) yes
C6 C7 1.33(3) yes
C6 C12 1.55(3) yes
C7 C8 1.46(3) yes
C8 C9 1.40(3) yes
C9 C10 1.38(3) yes
C11 C12 1.57(3) yes
C13 C14 1.39(3) yes
C13 C18 1.37(3) yes
C14 C15 1.39(3) yes
C15 C16 1.41(3) yes
C16 C17 1.34(3) yes
C17 C18 1.43(3) yes
C19 C20 1.33(3) yes
C19 C24 1.38(3) yes
C20 C21 1.40(3) yes
C21 C22 1.40(4) yes
C22 C23 1.37(3) yes
C23 C24 1.39(3) yes
C2 H2 0.950 no
C3 H3 0.950 no
C7 H7 0.950 no
C8 H8 0.950 no
C11 H11A 0.990 no
C11 H11B 0.990 no
C12 H12A 0.990 no
C12 H12B 0.990 no
C14 H14 0.950 no
C15 H15 0.950 no
C16 H16 0.950 no
C17 H17 0.950 no
C18 H18 0.950 no
C20 H20 0.950 no
C21 H21 0.950 no
C22 H22 0.950 no
C23 H23 0.950 no
C24 H24 0.950 no

loop_
_geom_contact_atom_site_label_1
_geom_contact_atom_site_label_2
_geom_contact_distance
_geom_contact_publ_flag
_geom_contact_site_symmetry_2
Br1 C2 3.32(3) no .
C1 C4 2.80(4) no .
C1 C18 3.15(3) no .
C2 C5 2.77(3) no .
C3 C6 3.60(3) no .
C3 C10 2.87(3) no .
C5 C8 2.72(3) no .
C6 C9 2.79(3) no .
C7 C10 2.89(3) no .
C8 C19 3.58(3) no .
C8 C20 3.49(3) no .
C9 C20 3.14(3) no .
C13 C16 2.75(3) no .
C13 C19 3.38(3) no .
C14 C17 2.75(3) no .
C14 C19 3.17(3) no .
C14 C24 3.25(3) no .
C15 C18 2.82(4) no .
C15 C23 3.58(3) no .
C19 C22 2.71(3) no .
C20 C23 2.78(4) no .
C21 C24 2.78(3) no .
Br1 C12 3.59(3) no 1_565
Br2 Br5 2.976(3) no 2_466
Br3 Br6 3.530(3) no .
Br3 C5 3.558(16) no 2_567
Br3 C10 3.505(18) no 2_567
Br4 Se1 3.530(4) no .
Br4 Se1 3.427(3) no 2_567
Br4 C1 3.560(18) no 2_567
Br5 Br2 2.976(3) no 2_466
Br6 Br3 3.530(3) no .
Se1 Br4 3.530(4) no .
Se1 Br4 3.427(3) no 2_567
C1 Br4 3.560(18) no 2_567
C5 Br3 3.558(16) no 2_567
C10 Br3 3.505(18) no 2_567
C12 Br1 3.59(3) no 1_545
C14 C15 3.50(3) no 2_566
C15 C14 3.50(3) no 2_566
C15 C15 3.43(3) no 2_566
C23 C23 3.464(19) no 2_456
Br1 H2 2.6230 no .
Br1 H18 3.5825 no .
Se1 H2 2.9450 no .
Se1 H14 2.8765 no .
Se1 H18 3.0075 no .
Se2 H8 2.9029 no .
Se2 H14 3.5405 no .
Se2 H20 2.9825 no .
Se2 H24 2.8210 no .
C1 H3 3.2829 no .
C1 H18 2.7135 no .
C2 H18 2.8797 no .
C3 H11A 2.9451 no .
C3 H11B 2.9376 no .
C4 H2 3.2280 no .
C4 H12A 3.0642 no .
C4 H12B 3.1912 no .
C5 H3 3.2765 no .
C5 H7 3.2098 no .
C5 H11A 3.0122 no .
C5 H11B 3.1037 no .
C5 H12A 2.9715 no .
C5 H12B 3.0804 no .
C6 H8 3.2454 no .
C6 H11A 3.0659 no .
C6 H11B 3.1951 no .
C7 H12A 2.9863 no .
C7 H12B 2.8961 no .
C8 H20 2.8968 no .
C9 H7 3.3376 no .
C9 H20 2.6266 no .
C10 H2 3.2720 no .
C10 H8 3.2870 no .
C10 H18 3.4809 no .
C10 H20 3.2929 no .
C11 H3 2.8594 no .
C12 H7 2.8573 no .
C13 H15 3.2671 no .
C13 H17 3.2314 no .
C14 H16 3.2629 no .
C14 H18 3.2812 no .
C14 H24 3.5068 no .
C15 H17 3.2370 no .
C16 H14 3.2666 no .
C16 H18 3.2832 no .
C17 H15 3.2403 no .
C18 H14 3.2670 no .
C18 H16 3.2812 no .
C19 H8 3.4436 no .
C19 H14 3.1462 no .
C19 H21 3.2132 no .
C19 H23 3.2327 no .
C20 H8 3.4379 no .
C20 H22 3.2695 no .
C20 H24 3.2463 no .
C21 H23 3.2710 no .
C22 H15 3.5550 no .
C22 H20 3.2773 no .
C22 H24 3.2432 no .
C23 H14 3.5585 no .
C23 H15 3.2931 no .
C23 H21 3.2701 no .
C24 H14 2.9509 no .
C24 H20 3.2522 no .
C24 H22 3.2365 no .
H2 H3 2.3655 no .
H2 H18 2.9580 no .
H3 H11A 3.0174 no .
H3 H11B 2.9693 no .
H7 H8 2.4230 no .
H7 H12A 3.0819 no .
H7 H12B 2.8949 no .
H8 H20 3.0377 no .
H11A H12A 2.8292 no .
H11A H12B 2.2804 no .
H11B H12A 2.2809 no .
H11B H12B 2.7404 no .
H14 H15 2.3566 no .
H14 H24 2.9559 no .
H15 H16 2.3679 no .
H15 H23 3.3905 no .
H16 H17 2.2704 no .
H17 H18 2.3879 no .
H20 H21 2.3770 no .
H21 H22 2.3522 no .
H22 H23 2.3155 no .
H23 H24 2.3571 no .
Br1 H11A 3.0525 no 2_667
Br1 H12A 3.0986 no 1_565
Br1 H12B 3.1989 no 1_565
Br2 H8 2.9440 no 1_565
Br2 H11A 3.4416 no 2_567
Br2 H11B 3.2845 no 1_465
Br2 H12A 3.3149 no 1_465
Br2 H12B 3.5845 no 1_465
Br2 H12B 3.2117 no 2_567
Br2 H17 3.4798 no 2_566
Br3 H8 3.1125 no 1_565
Br3 H16 3.5015 no 2_566
Br3 H17 3.2018 no 2_566
Br4 H3 3.1781 no 1_455
Br4 H14 2.9448 no .
Br4 H24 3.5064 no .
Br5 H17 3.2763 no 1_455
Br5 H18 3.5897 no 1_455
Br5 H23 2.9229 no .
Br6 H3 3.3250 no 1_455
Br6 H14 3.3760 no .
Br6 H15 3.4574 no .
Br6 H17 3.5205 no 2_566
Br6 H23 3.1342 no .
Br6 H24 3.4082 no .
C1 H21 3.5943 no 2_556
C2 H3 3.5806 no 2_667
C3 H2 3.5540 no 2_667
C3 H24 3.4639 no 1_655
C4 H22 3.0532 no 2_556
C4 H24 3.4748 no 1_655
C5 H21 3.3976 no 2_556
C5 H22 3.1260 no 2_556
C6 H22 3.3022 no 2_556
C7 H8 3.2964 no 2_557
C7 H16 2.9028 no 2_556
C8 H7 3.5570 no 2_557
C8 H8 3.3996 no 2_557
C8 H16 3.4130 no 2_556
C9 H21 3.5719 no 2_556
C10 H21 3.2282 no 2_556
C11 H12B 3.1004 no 2_657
C11 H22 3.2135 no 2_556
C11 H24 3.1416 no 1_655
C12 H11A 3.2931 no 2_657
C12 H12B 3.3422 no 2_657
C12 H22 3.2285 no 2_556
C14 H15 3.5019 no 2_566
C16 H7 3.3938 no 2_556
C16 H14 3.4293 no 2_566
C17 H20 3.4122 no 2_556
C17 H21 3.2480 no 2_556
C18 H21 2.9253 no 2_556
C19 H11B 3.5718 no 1_455
C20 H17 3.4214 no 2_556
C20 H20 3.3824 no 2_556
C20 H21 3.1875 no 2_556
C21 H17 3.4582 no 2_556
C21 H18 3.4173 no 2_556
C21 H20 3.0398 no 2_556
C22 H12A 3.4735 no 2_556
C22 H23 2.9828 no 2_456
C23 H11B 3.4514 no 1_455
C23 H22 3.2592 no 2_456
C23 H23 3.0266 no 2_456
C24 H11B 2.8040 no 1_455
H2 C3 3.5540 no 2_667
H2 H3 3.3606 no 2_667
H3 Br4 3.1781 no 1_655
H3 Br6 3.3250 no 1_655
H3 C2 3.5806 no 2_667
H3 H2 3.3606 no 2_667
H3 H24 2.9624 no 1_655
H7 C8 3.5570 no 2_557
H7 C16 3.3938 no 2_556
H7 H8 3.2572 no 2_557
H7 H16 2.5108 no 2_556
H8 Br2 2.9440 no 1_545
H8 Br3 3.1125 no 1_545
H8 C7 3.2964 no 2_557
H8 C8 3.3996 no 2_557
H8 H7 3.2572 no 2_557
H8 H8 3.4380 no 2_557
H8 H16 3.3925 no 2_556
H8 H17 3.4254 no 2_556
H11A Br1 3.0525 no 2_667
H11A Br2 3.4416 no 2_567
H11A C12 3.2931 no 2_657
H11A H12A 3.5353 no 2_657
H11A H12B 2.3620 no 2_657
H11A H24 3.4774 no 1_655
H11B Br2 3.2845 no 1_645
H11B C19 3.5718 no 1_655
H11B C23 3.4514 no 1_655
H11B C24 2.8040 no 1_655
H11B H12B 3.3821 no 2_657
H11B H22 2.9205 no 2_556
H11B H23 3.5518 no 1_655
H11B H24 2.3150 no 1_655
H12A Br1 3.0986 no 1_545
H12A Br2 3.3149 no 1_645
H12A C22 3.4735 no 2_556
H12A H11A 3.5353 no 2_657
H12A H15 3.5837 no 2_556
H12A H22 2.8133 no 2_556
H12B Br1 3.1989 no 1_545
H12B Br2 3.5845 no 1_645
H12B Br2 3.2117 no 2_567
H12B C11 3.1004 no 2_657
H12B C12 3.3422 no 2_657
H12B H11A 2.3620 no 2_657
H12B H11B 3.3821 no 2_657
H12B H12B 2.7439 no 2_657
H14 Br4 2.9448 no .
H14 Br6 3.3760 no .
H14 C16 3.4293 no 2_566
H14 H16 3.3002 no 2_566
H15 Br6 3.4574 no .
H15 C14 3.5019 no 2_566
H15 H12A 3.5837 no 2_556
H16 Br3 3.5015 no 2_566
H16 C7 2.9028 no 2_556
H16 C8 3.4130 no 2_556
H16 H7 2.5108 no 2_556
H16 H8 3.3925 no 2_556
H16 H14 3.3002 no 2_566
H17 Br2 3.4798 no 2_566
H17 Br3 3.2018 no 2_566
H17 Br5 3.2763 no 1_655
H17 Br6 3.5205 no 2_566
H17 C20 3.4214 no 2_556
H17 C21 3.4582 no 2_556
H17 H8 3.4254 no 2_556
H17 H20 3.1937 no 2_556
H17 H21 3.2249 no 2_556
H18 Br5 3.5897 no 1_655
H18 C21 3.4173 no 2_556
H18 H21 2.7250 no 2_556
H20 C17 3.4122 no 2_556
H20 C20 3.3824 no 2_556
H20 C21 3.0398 no 2_556
H20 H17 3.1937 no 2_556
H20 H20 3.0985 no 2_556
H20 H21 2.4507 no 2_556
H21 C1 3.5943 no 2_556
H21 C5 3.3976 no 2_556
H21 C9 3.5719 no 2_556
H21 C10 3.2282 no 2_556
H21 C17 3.2480 no 2_556
H21 C18 2.9253 no 2_556
H21 C20 3.1875 no 2_556
H21 H17 3.2249 no 2_556
H21 H18 2.7250 no 2_556
H21 H20 2.4507 no 2_556
H22 C4 3.0532 no 2_556
H22 C5 3.1260 no 2_556
H22 C6 3.3022 no 2_556
H22 C11 3.2135 no 2_556
H22 C12 3.2285 no 2_556
H22 C23 3.2592 no 2_456
H22 H11B 2.9205 no 2_556
H22 H12A 2.8133 no 2_556
H22 H23 2.7165 no 2_456
H23 Br5 2.9229 no .
H23 Br6 3.1342 no .
H23 C22 2.9828 no 2_456
H23 C23 3.0266 no 2_456
H23 H11B 3.5518 no 1_455
H23 H22 2.7165 no 2_456
H23 H23 2.8505 no 2_456
H24 Br4 3.5064 no .
H24 Br6 3.4082 no .
H24 C3 3.4639 no 1_455
H24 C4 3.4748 no 1_455
H24 C11 3.1416 no 1_455
H24 H3 2.9624 no 1_455
H24 H11A 3.4774 no 1_455
H24 H11B 2.3150 no 1_455

loop_
_geom_torsion_atom_site_label_1
_geom_torsion_atom_site_label_2
_geom_torsion_atom_site_label_3
_geom_torsion_atom_site_label_4
_geom_torsion
_geom_torsion_publ_flag
Br1 Se1 C1 C2 0.1(12) no
Br1 Se1 C1 C10 176.9(10) no
Br1 Se1 C13 C14 -105.6(12) no
Br1 Se1 C13 C18 73.2(14) no
Se2 Se1 C1 C2 -172.9(12) no
Se2 Se1 C1 C10 3.9(10) no
C1 Se1 Se2 C9 -3.7(5) no
C1 Se1 Se2 C19 -105.0(5) no
Se2 Se1 C13 C14 68.3(13) no
Se2 Se1 C13 C18 -112.9(14) no
C13 Se1 Se2 C9 95.1(7) no
C13 Se1 Se2 C19 -6.1(7) no
C1 Se1 C13 C14 153.5(13) no
C1 Se1 C13 C18 -27.7(15) no
C13 Se1 C1 C2 95.4(12) no
C13 Se1 C1 C10 -87.9(12) no
Se1 Se2 C9 C8 179.3(10) no
Se1 Se2 C9 C10 3.7(10) no
Se1 Se2 C19 C20 85.7(13) no
Se1 Se2 C19 C24 -96.5(10) no
C9 Se2 C19 C20 -4.3(15) no
C9 Se2 C19 C24 173.5(11) no
C19 Se2 C9 C8 -76.7(12) no
C19 Se2 C9 C10 107.7(11) no
Se1 C1 C2 C3 179.8(10) no
Se1 C1 C10 C5 179.2(9) no
Se1 C1 C10 C9 -3(3) no
C2 C1 C10 C5 -4(3) no
C2 C1 C10 C9 173.9(16) no
C10 C1 C2 C3 3(3) no
C1 C2 C3 C4 0(3) no
C2 C3 C4 C5 -3(3) no
C2 C3 C4 C11 -175.6(16) no
C3 C4 C5 C6 -176.3(17) no
C3 C4 C5 C10 1(3) no
C3 C4 C11 C12 -179(2) no
C5 C4 C11 C12 7.1(18) no
C11 C4 C5 C6 -1.5(18) no
C11 C4 C5 C10 176.1(13) no
C4 C5 C6 C7 174.7(14) no
C4 C5 C6 C12 -5.0(19) no
C4 C5 C10 C1 2(3) no
C4 C5 C10 C9 -176.5(13) no
C6 C5 C10 C1 179.3(15) no
C6 C5 C10 C9 1(3) no
C10 C5 C6 C7 -3(3) no
C10 C5 C6 C12 177.5(14) no
C5 C6 C7 C8 3(3) no
C5 C6 C12 C11 9.0(18) no
C7 C6 C12 C11 -170.5(18) no
C12 C6 C7 C8 -177.6(15) no
C6 C7 C8 C9 -1(3) no
C7 C8 C9 Se2 -176.0(13) no
C7 C8 C9 C10 -1(3) no
Se2 C9 C10 C1 -2(3) no
Se2 C9 C10 C5 176.2(9) no
C8 C9 C10 C1 -177.3(15) no
C8 C9 C10 C5 1(3) no
C4 C11 C12 C6 -9.7(18) no
Se1 C13 C14 C15 -178.5(11) no
Se1 C13 C18 C17 179.3(12) no
C14 C13 C18 C17 -2(3) no
C18 C13 C14 C15 3(3) no
C13 C14 C15 C16 -4(3) no
C14 C15 C16 C17 5(3) no
C15 C16 C17 C18 -5(3) no
C16 C17 C18 C13 3(3) no
Se2 C19 C20 C21 177.5(12) no
Se2 C19 C24 C23 177.6(12) no
C20 C19 C24 C23 -5(3) no
C24 C19 C20 C21 0(4) no
C19 C20 C21 C22 3(4) no
C20 C21 C22 C23 -1(4) no
C21 C22 C23 C24 -4(4) no
C22 C23 C24 C19 6(3) no
